data_7022501
loop_
_publ_author_name
'Stute, Annika'
'Kehr, Gerald'
'Daniliuc, Constantin G.'
'Fr\"ohlich, Roland'
'Erker, Gerhard'

_publ_section_title
;
 Electronic control in frustrated Lewis pair chemistry: adduct formation
 of intramolecular FLP systems with -P(C(6)F(5))(2) Lewis base components.
;
_journal_issue 13
_journal_name_full 'Dalton transactions (Cambridge, England : 2003)'
_journal_page_first 4487
_journal_page_last 4499
_journal_paper_doi 10.1039/c2dt32806b
_journal_volume 42
_journal_year 2013
_chemical_formula_sum 'C32 H12 B F20 P'
_chemical_formula_weight 818.20
_space_group_IT_number 14
_symmetry_cell_setting monoclinic
_symmetry_space_group_name_Hall '-P 2yn'
_symmetry_space_group_name_H-M 'P 1 21/n 1'
_atom_sites_solution_hydrogens geom
_atom_sites_solution_primary direct
_atom_sites_solution_secondary difmap
_audit_creation_method SHELXL-97
_cell_angle_alpha 90.00
_cell_angle_beta 99.880(3)
_cell_angle_gamma 90.00
_cell_formula_units_Z 4
_cell_length_a 12.6350(4)
_cell_length_b 18.8200(7)
_cell_length_c 12.7955(4)
_cell_measurement_reflns_used 5173
_cell_measurement_temperature 223(2)
_cell_measurement_theta_max 68.25
_cell_measurement_theta_min 0.88
_cell_volume 2997.53(18)
_computing_cell_refinement 'Collect (Nonius B.V., 1998)'
_computing_data_collection 'Collect (Nonius B.V., 1998)'
_computing_data_reduction 'Denzo-SMN (Otwinowski & Minor, 1997)'
_computing_molecular_graphics 'XP (BrukerAXS, 2000)'
_computing_publication_material 'SHELXL-97 (Sheldrick, 1997)'
_computing_structure_refinement 'SHELXL-97 (Sheldrick, 1997)'
_computing_structure_solution 'SHELXS-97 (Sheldrick, 1990)'
_diffrn_ambient_temperature 223(2)
_diffrn_measured_fraction_theta_full 0.965
_diffrn_measured_fraction_theta_max 0.965
_diffrn_measurement_device_type 'Nonius KappaCCD APEXII'
_diffrn_measurement_method '\w and \f scans'
_diffrn_radiation_monochromator graphite
_diffrn_radiation_source 'fine-focus sealed tube'
_diffrn_radiation_type CuK\a
_diffrn_radiation_wavelength 1.54178
_diffrn_reflns_av_R_equivalents 0.043
_diffrn_reflns_av_sigmaI/netI 0.0340
_diffrn_reflns_limit_h_max 15
_diffrn_reflns_limit_h_min -15
_diffrn_reflns_limit_k_max 22
_diffrn_reflns_limit_k_min -22
_diffrn_reflns_limit_l_max 14
_diffrn_reflns_limit_l_min -14
_diffrn_reflns_number 25276
_diffrn_reflns_theta_full 67.13
_diffrn_reflns_theta_max 67.13
_diffrn_reflns_theta_min 4.22
_exptl_absorpt_coefficient_mu 2.237
_exptl_absorpt_correction_T_max 0.9158
_exptl_absorpt_correction_T_min 0.6632
_exptl_absorpt_correction_type multi-scan
_exptl_absorpt_process_details 'Denzo (Otwinowski, Borek, Majewski & Minor, 2003)'
_exptl_crystal_colour colourless
_exptl_crystal_density_diffrn 1.813
_exptl_crystal_density_method 'not measured'
_exptl_crystal_description needle
_exptl_crystal_F_000 1616
_exptl_crystal_size_max 0.20
_exptl_crystal_size_mid 0.05
_exptl_crystal_size_min 0.04
_refine_diff_density_max 0.210
_refine_diff_density_min -0.262
_refine_diff_density_rms 0.046
_refine_ls_extinction_method none
_refine_ls_goodness_of_fit_ref 1.038
_refine_ls_hydrogen_treatment mixed
_refine_ls_matrix_type full
_refine_ls_number_parameters 497
_refine_ls_number_reflns 5175
_refine_ls_number_restraints 0
_refine_ls_restrained_S_all 1.038
_refine_ls_R_factor_all 0.0531
_refine_ls_R_factor_gt 0.0419
_refine_ls_shift/su_max 0.000
_refine_ls_shift/su_mean 0.000
_refine_ls_structure_factor_coef Fsqd
_refine_ls_weighting_details 'calc w=1/[\s^2^(Fo^2^)+(0.0391P)^2^+2.1449P] where P=(Fo^2^+2Fc^2^)/3'
_refine_ls_weighting_scheme calc
_refine_ls_wR_factor_gt 0.0981
_refine_ls_wR_factor_ref 0.1055
_reflns_number_gt 4252
_reflns_number_total 5175
_reflns_threshold_expression >2sigma(I)
_cod_data_source_file c2dt32806b.txt
_cod_data_source_block erk6559
_cod_original_cell_volume 2997.53(17)
_cod_original_sg_symbol_H-M P21/n
_cod_database_code 7022501

loop_
_symmetry_equiv_pos_as_xyz
'x, y, z'
'-x+1/2, y+1/2, -z+1/2'
'-x, -y, -z'
'x-1/2, -y-1/2, z-1/2'

loop_
_atom_site_label
_atom_site_type_symbol
_atom_site_fract_x
_atom_site_fract_y
_atom_site_fract_z
_atom_site_U_iso_or_equiv
_atom_site_adp_type
_atom_site_occupancy
_atom_site_symmetry_multiplicity
_atom_site_calc_flag
_atom_site_refinement_flags
P1 P 0.54731(5) 0.63432(3) 0.74707(5) 0.03603(15) Uani 1 1 d .
B1 B 0.2927(2) 0.60460(15) 0.6694(2) 0.0390(6) Uani 1 1 d .
C1 C 0.44034(19) 0.69725(12) 0.75068(19) 0.0396(5) Uani 1 1 d .
H1 H 0.4085 0.6869 0.8145 0.047 Uiso 1 1 calc R
C2 C 0.35528(19) 0.67920(13) 0.6522(2) 0.0425(6) Uani 1 1 d .
H2A H 0.3904 0.6748 0.5899 0.051 Uiso 1 1 calc R
H2B H 0.3029 0.7179 0.6389 0.051 Uiso 1 1 calc R
C3 C 0.4781(2) 0.77463(13) 0.7579(2) 0.0504(6) Uani 1 1 d .
H3A H 0.5037 0.7875 0.6932 0.076 Uiso 1 1 calc R
H3B H 0.5359 0.7801 0.8179 0.076 Uiso 1 1 calc R
H3C H 0.4187 0.8053 0.7671 0.076 Uiso 1 1 calc R
C4 C 0.48836(18) 0.54798(12) 0.73551(18) 0.0372(5) Uani 1 1 d .
C5 C 0.38089(18) 0.54457(13) 0.71334(18) 0.0387(5) Uani 1 1 d .
H5 H 0.3519 0.4999 0.7253 0.046 Uiso 1 1 calc R
C6 C 0.55863(19) 0.48532(13) 0.7686(2) 0.0426(6) Uani 1 1 d .
C7 C 0.6234(3) 0.45855(19) 0.7066(3) 0.0626(8) Uani 1 1 d .
H7A H 0.630(3) 0.4814(17) 0.638(3) 0.074(10) Uiso 1 1 d .
H7B H 0.668(3) 0.4184(18) 0.730(3) 0.074(10) Uiso 1 1 d .
C8 C 0.5481(3) 0.45383(17) 0.8720(2) 0.0634(8) Uani 1 1 d .
H8A H 0.5916 0.4111 0.8835 0.095 Uiso 1 1 calc R
H8B H 0.4735 0.4419 0.8723 0.095 Uiso 1 1 calc R
H8C H 0.5724 0.4877 0.9281 0.095 Uiso 1 1 calc R
C11 C 0.64993(19) 0.62989(13) 0.86544(18) 0.0410(6) Uani 1 1 d .
F12 F 0.53681(13) 0.67690(9) 0.97732(11) 0.0602(4) Uani 1 1 d .
C12 C 0.6298(2) 0.64679(14) 0.9654(2) 0.0472(6) Uani 1 1 d .
F13 F 0.68146(17) 0.64983(10) 1.15148(12) 0.0779(5) Uani 1 1 d .
C13 C 0.7039(3) 0.63214(15) 1.0566(2) 0.0544(7) Uani 1 1 d .
F14 F 0.86810(16) 0.58299(10) 1.13570(14) 0.0832(6) Uani 1 1 d .
C14 C 0.7984(2) 0.59907(16) 1.0484(2) 0.0573(8) Uani 1 1 d .
F15 F 0.91417(13) 0.54988(10) 0.94276(15) 0.0713(5) Uani 1 1 d .
C15 C 0.8218(2) 0.58177(15) 0.9511(2) 0.0520(7) Uani 1 1 d .
F16 F 0.77649(12) 0.58139(9) 0.76800(12) 0.0602(4) Uani 1 1 d .
C16 C 0.7490(2) 0.59800(14) 0.8614(2) 0.0466(6) Uani 1 1 d .
C21 C 0.61794(19) 0.66106(13) 0.64076(18) 0.0387(5) Uani 1 1 d .
F22 F 0.72245(12) 0.74562(8) 0.75050(12) 0.0550(4) Uani 1 1 d .
C22 C 0.69680(19) 0.71356(13) 0.65567(19) 0.0419(6) Uani 1 1 d .
F23 F 0.82535(13) 0.78545(9) 0.59326(14) 0.0675(5) Uani 1 1 d .
C23 C 0.7512(2) 0.73445(14) 0.5765(2) 0.0473(6) Uani 1 1 d .
F24 F 0.77981(14) 0.72204(9) 0.40114(13) 0.0673(5) Uani 1 1 d .
C24 C 0.7279(2) 0.70246(14) 0.4785(2) 0.0488(6) Uani 1 1 d .
F25 F 0.62464(17) 0.62218(9) 0.36389(12) 0.0717(5) Uani 1 1 d .
C25 C 0.6498(2) 0.65153(14) 0.4601(2) 0.0486(6) Uani 1 1 d .
F26 F 0.52100(14) 0.58057(8) 0.51824(12) 0.0608(4) Uani 1 1 d .
C26 C 0.5959(2) 0.63110(13) 0.54023(19) 0.0440(6) Uani 1 1 d .
C31 C 0.21033(19) 0.62177(12) 0.75370(19) 0.0394(5) Uani 1 1 d .
F32 F 0.29755(13) 0.54992(9) 0.89498(12) 0.0611(4) Uani 1 1 d .
C32 C 0.2190(2) 0.59712(14) 0.8565(2) 0.0453(6) Uani 1 1 d .
F33 F 0.16902(16) 0.59219(11) 1.02694(14) 0.0765(5) Uani 1 1 d .
C33 C 0.1530(2) 0.61760(15) 0.9269(2) 0.0536(7) Uani 1 1 d .
F34 F 0.00854(15) 0.68726(11) 0.96314(16) 0.0803(6) Uani 1 1 d .
C34 C 0.0722(2) 0.66484(16) 0.8947(3) 0.0571(8) Uani 1 1 d .
F35 F -0.02362(14) 0.73608(11) 0.76048(17) 0.0853(6) Uani 1 1 d .
C35 C 0.0568(2) 0.69010(16) 0.7928(3) 0.0564(7) Uani 1 1 d .
F36 F 0.10573(12) 0.69591(9) 0.62637(13) 0.0598(4) Uani 1 1 d .
C36 C 0.1252(2) 0.66831(14) 0.7257(2) 0.0467(6) Uani 1 1 d .
C41 C 0.22025(19) 0.56893(13) 0.56192(19) 0.0412(5) Uani 1 1 d .
F42 F 0.17737(12) 0.46982(8) 0.66197(12) 0.0546(4) Uani 1 1 d .
C42 C 0.17122(19) 0.50330(14) 0.5670(2) 0.0453(6) Uani 1 1 d .
F43 F 0.06974(13) 0.40366(8) 0.49410(15) 0.0656(5) Uani 1 1 d .
C43 C 0.1129(2) 0.46782(14) 0.4817(2) 0.0494(6) Uani 1 1 d .
F44 F 0.03830(13) 0.46714(10) 0.29973(13) 0.0691(5) Uani 1 1 d .
C44 C 0.0973(2) 0.49952(16) 0.3835(2) 0.0514(7) Uani 1 1 d .
F45 F 0.12757(14) 0.59643(10) 0.27688(12) 0.0646(4) Uani 1 1 d .
C45 C 0.1412(2) 0.56493(15) 0.3731(2) 0.0489(6) Uani 1 1 d .
F46 F 0.24081(13) 0.66279(8) 0.44187(12) 0.0587(4) Uani 1 1 d .
C46 C 0.2007(2) 0.59801(13) 0.4605(2) 0.0448(6) Uani 1 1 d .

loop_
_atom_site_aniso_label
_atom_site_aniso_U_11
_atom_site_aniso_U_22
_atom_site_aniso_U_33
_atom_site_aniso_U_23
_atom_site_aniso_U_13
_atom_site_aniso_U_12
P1 0.0329(3) 0.0382(3) 0.0372(3) -0.0011(2) 0.0068(2) -0.0022(3)
B1 0.0324(13) 0.0380(14) 0.0460(15) 0.0000(12) 0.0046(11) -0.0022(12)
C1 0.0376(12) 0.0361(12) 0.0464(13) -0.0017(10) 0.0108(10) -0.0023(10)
C2 0.0362(13) 0.0405(14) 0.0501(14) 0.0048(11) 0.0053(11) 0.0013(11)
C3 0.0486(15) 0.0391(14) 0.0643(17) -0.0029(12) 0.0115(13) -0.0021(12)
C4 0.0356(12) 0.0388(13) 0.0380(12) -0.0008(10) 0.0084(10) 0.0002(10)
C5 0.0370(13) 0.0372(12) 0.0425(13) -0.0003(10) 0.0084(10) -0.0003(10)
C6 0.0345(12) 0.0383(13) 0.0535(14) -0.0018(11) 0.0037(11) 0.0000(11)
C7 0.0563(18) 0.066(2) 0.068(2) -0.0008(16) 0.0165(15) 0.0192(16)
C8 0.0650(19) 0.0602(18) 0.0671(19) 0.0230(15) 0.0173(15) 0.0161(15)
C11 0.0392(13) 0.0441(14) 0.0395(13) -0.0008(11) 0.0062(10) -0.0070(11)
F12 0.0667(10) 0.0707(11) 0.0463(8) -0.0050(7) 0.0187(7) 0.0045(9)
C12 0.0508(16) 0.0461(15) 0.0448(14) 0.0006(11) 0.0088(12) -0.0053(12)
F13 0.1110(15) 0.0829(13) 0.0376(9) -0.0019(8) 0.0066(9) -0.0115(11)
C13 0.072(2) 0.0528(16) 0.0360(14) 0.0015(12) 0.0035(13) -0.0196(15)
F14 0.0883(13) 0.0826(13) 0.0634(11) 0.0183(9) -0.0300(10) -0.0125(11)
C14 0.0581(18) 0.0524(16) 0.0539(17) 0.0129(13) -0.0118(14) -0.0142(14)
F15 0.0423(9) 0.0722(11) 0.0927(13) 0.0139(10) -0.0074(8) 0.0038(8)
C15 0.0390(14) 0.0485(15) 0.0639(18) 0.0079(13) -0.0043(12) -0.0053(12)
F16 0.0446(8) 0.0795(11) 0.0573(9) 0.0005(8) 0.0107(7) 0.0131(8)
C16 0.0403(13) 0.0499(15) 0.0481(15) 0.0027(12) 0.0032(11) -0.0021(12)
C21 0.0377(13) 0.0385(13) 0.0407(13) -0.0025(10) 0.0092(10) -0.0015(10)
F22 0.0560(9) 0.0562(9) 0.0510(8) -0.0058(7) 0.0045(7) -0.0186(7)
C22 0.0399(13) 0.0421(13) 0.0439(13) 0.0007(11) 0.0075(10) -0.0018(11)
F23 0.0509(9) 0.0681(11) 0.0828(11) 0.0180(9) 0.0100(8) -0.0215(8)
C23 0.0371(13) 0.0463(15) 0.0589(16) 0.0116(12) 0.0094(11) -0.0022(12)
F24 0.0714(11) 0.0709(11) 0.0696(10) 0.0233(9) 0.0403(9) 0.0102(9)
C24 0.0510(15) 0.0471(15) 0.0540(16) 0.0147(12) 0.0247(12) 0.0110(13)
F25 0.1099(15) 0.0654(11) 0.0460(9) -0.0084(8) 0.0310(9) -0.0036(10)
C25 0.0632(17) 0.0459(15) 0.0399(14) -0.0006(11) 0.0184(12) 0.0049(13)
F26 0.0796(11) 0.0578(10) 0.0460(8) -0.0105(7) 0.0134(8) -0.0256(9)
C26 0.0483(14) 0.0400(13) 0.0447(14) -0.0009(11) 0.0109(11) -0.0041(12)
C31 0.0334(12) 0.0365(13) 0.0478(14) -0.0032(10) 0.0052(10) -0.0030(10)
F32 0.0619(10) 0.0660(10) 0.0567(9) 0.0156(8) 0.0138(8) 0.0126(8)
C32 0.0401(14) 0.0417(14) 0.0545(15) -0.0020(12) 0.0093(11) -0.0028(11)
F33 0.0892(13) 0.0873(13) 0.0598(10) 0.0019(9) 0.0319(9) -0.0142(11)
C33 0.0529(16) 0.0568(17) 0.0544(16) -0.0067(13) 0.0188(13) -0.0146(14)
F34 0.0676(11) 0.0839(13) 0.1009(14) -0.0314(11) 0.0469(10) -0.0130(10)
C34 0.0455(15) 0.0585(17) 0.074(2) -0.0228(15) 0.0277(14) -0.0112(14)
F35 0.0545(10) 0.0888(14) 0.1125(15) -0.0124(12) 0.0137(10) 0.0313(10)
C35 0.0347(14) 0.0537(17) 0.080(2) -0.0154(15) 0.0076(13) 0.0027(13)
F36 0.0517(9) 0.0609(10) 0.0626(10) 0.0022(8) -0.0018(7) 0.0145(8)
C36 0.0387(14) 0.0445(14) 0.0556(16) -0.0066(12) 0.0051(11) 0.0003(11)
C41 0.0346(12) 0.0408(13) 0.0484(14) -0.0024(11) 0.0079(10) 0.0031(10)
F42 0.0478(8) 0.0506(9) 0.0640(9) 0.0075(7) 0.0060(7) -0.0107(7)
C42 0.0364(13) 0.0443(14) 0.0551(15) -0.0008(12) 0.0072(11) 0.0013(11)
F43 0.0499(9) 0.0512(9) 0.0939(13) -0.0155(9) 0.0076(8) -0.0118(8)
C43 0.0352(13) 0.0436(15) 0.0694(18) -0.0133(13) 0.0087(12) -0.0041(11)
F44 0.0488(9) 0.0854(12) 0.0689(10) -0.0335(9) -0.0013(8) 0.0000(9)
C44 0.0350(13) 0.0612(18) 0.0568(16) -0.0222(14) 0.0043(12) 0.0020(13)
F45 0.0641(10) 0.0806(12) 0.0462(9) -0.0015(8) 0.0010(7) 0.0143(9)
C45 0.0414(14) 0.0598(17) 0.0444(14) -0.0040(12) 0.0040(11) 0.0100(13)
F46 0.0675(10) 0.0528(9) 0.0529(9) 0.0094(7) 0.0022(7) -0.0044(8)
C46 0.0408(13) 0.0422(14) 0.0512(15) -0.0011(12) 0.0076(11) 0.0021(11)

loop_
_atom_type_symbol
_atom_type_description
_atom_type_scat_dispersion_real
_atom_type_scat_dispersion_imag
_atom_type_scat_source
C C 0.0181 0.0091 'International Tables Vol C Tables 4.2.6.8 and 6.1.1.4'
H H 0.0000 0.0000 'International Tables Vol C Tables 4.2.6.8 and 6.1.1.4'
B B 0.0090 0.0039 'International Tables Vol C Tables 4.2.6.8 and 6.1.1.4'
F F 0.0727 0.0534 'International Tables Vol C Tables 4.2.6.8 and 6.1.1.4'
P P 0.2955 0.4335 'International Tables Vol C Tables 4.2.6.8 and 6.1.1.4'

loop_
_geom_angle_atom_site_label_1
_geom_angle_atom_site_label_2
_geom_angle_atom_site_label_3
_geom_angle
C4 P1 C1 107.24(11)
C4 P1 C11 104.79(11)
C1 P1 C11 116.04(11)
C4 P1 C21 116.18(11)
C1 P1 C21 107.64(11)
C11 P1 C21 105.30(11)
C5 B1 C2 108.93(19)
C5 B1 C31 112.5(2)
C2 B1 C31 106.9(2)
C5 B1 C41 104.75(19)
C2 B1 C41 116.4(2)
C31 B1 C41 107.47(19)
C3 C1 C2 115.1(2)
C3 C1 P1 113.52(17)
C2 C1 P1 104.70(16)
C3 C1 H1 107.7
C2 C1 H1 107.7
P1 C1 H1 107.7
C1 C2 B1 111.16(19)
C1 C2 H2A 109.4
B1 C2 H2A 109.4
C1 C2 H2B 109.4
B1 C2 H2B 109.4
H2A C2 H2B 108.0
C1 C3 H3A 109.5
C1 C3 H3B 109.5
H3A C3 H3B 109.5
C1 C3 H3C 109.5
H3A C3 H3C 109.5
H3B C3 H3C 109.5
C5 C4 C6 123.6(2)
C5 C4 P1 117.05(18)
C6 C4 P1 118.47(17)
C4 C5 B1 130.7(2)
C4 C5 H5 114.6
B1 C5 H5 114.6
C7 C6 C8 122.7(3)
C7 C6 C4 121.7(3)
C8 C6 C4 115.5(2)
C6 C7 H7A 120.7(19)
C6 C7 H7B 120(2)
H7A C7 H7B 119(3)
C6 C8 H8A 109.5
C6 C8 H8B 109.5
H8A C8 H8B 109.5
C6 C8 H8C 109.5
H8A C8 H8C 109.5
H8B C8 H8C 109.5
C12 C11 C16 116.1(2)
C12 C11 P1 122.8(2)
C16 C11 P1 120.28(19)
F12 C12 C11 120.5(2)
F12 C12 C13 117.8(2)
C11 C12 C13 121.7(3)
F13 C13 C14 120.6(3)
F13 C13 C12 119.7(3)
C14 C13 C12 119.8(3)
F14 C14 C13 120.0(3)
F14 C14 C15 119.6(3)
C13 C14 C15 120.4(2)
F15 C15 C14 120.6(2)
F15 C15 C16 120.2(3)
C14 C15 C16 119.2(3)
F16 C16 C15 117.0(2)
F16 C16 C11 120.3(2)
C15 C16 C11 122.7(3)
C26 C21 C22 116.1(2)
C26 C21 P1 122.25(18)
C22 C21 P1 121.63(18)
F22 C22 C23 117.6(2)
F22 C22 C21 119.9(2)
C23 C22 C21 122.5(2)
F23 C23 C22 120.9(2)
F23 C23 C24 119.7(2)
C22 C23 C24 119.4(2)
F24 C24 C25 120.0(3)
F24 C24 C23 120.1(3)
C25 C24 C23 119.9(2)
F25 C25 C24 119.9(2)
F25 C25 C26 120.0(2)
C24 C25 C26 120.1(2)
F26 C26 C25 117.6(2)
F26 C26 C21 120.4(2)
C25 C26 C21 122.0(2)
C32 C31 C36 113.0(2)
C32 C31 B1 126.8(2)
C36 C31 B1 120.1(2)
F32 C32 C31 119.9(2)
F32 C32 C33 115.5(2)
C31 C32 C33 124.6(3)
F33 C33 C34 120.0(3)
F33 C33 C32 120.7(3)
C34 C33 C32 119.3(3)
F34 C34 C33 120.4(3)
F34 C34 C35 120.3(3)
C33 C34 C35 119.4(2)
F35 C35 C34 119.5(3)
F35 C35 C36 121.3(3)
C34 C35 C36 119.2(3)
F36 C36 C35 115.9(2)
F36 C36 C31 119.5(2)
C35 C36 C31 124.6(3)
C42 C41 C46 112.6(2)
C42 C41 B1 120.6(2)
C46 C41 B1 126.8(2)
F42 C42 C43 115.1(2)
F42 C42 C41 119.8(2)
C43 C42 C41 125.1(3)
F43 C43 C44 120.0(2)
F43 C43 C42 120.9(3)
C44 C43 C42 119.1(2)
F44 C44 C45 120.6(3)
F44 C44 C43 120.4(3)
C45 C44 C43 118.9(2)
F45 C45 C44 119.6(2)
F45 C45 C46 120.4(3)
C44 C45 C46 120.0(2)
F46 C46 C45 115.5(2)
F46 C46 C41 120.3(2)
C45 C46 C41 124.2(2)

loop_
_geom_bond_atom_site_label_1
_geom_bond_atom_site_label_2
_geom_bond_distance
P1 C4 1.783(2)
P1 C1 1.804(2)
P1 C11 1.819(2)
P1 C21 1.821(2)
B1 C5 1.618(4)
B1 C2 1.644(4)
B1 C31 1.654(4)
B1 C41 1.658(4)
C1 C3 1.530(3)
C1 C2 1.547(3)
C1 H1 0.9900
C2 H2A 0.9800
C2 H2B 0.9800
C3 H3A 0.9700
C3 H3B 0.9700
C3 H3C 0.9700
C4 C5 1.340(3)
C4 C6 1.493(3)
C5 H5 0.9400
C6 C7 1.332(4)
C6 C8 1.476(4)
C7 H7A 0.99(3)
C7 H7B 0.96(3)
C8 H8A 0.9700
C8 H8B 0.9700
C8 H8C 0.9700
C11 C12 1.383(4)
C11 C16 1.397(4)
F12 C12 1.337(3)
C12 C13 1.393(4)
F13 C13 1.335(3)
C13 C14 1.366(4)
F14 C14 1.333(3)
C14 C15 1.368(4)
F15 C15 1.332(3)
C15 C16 1.376(4)
F16 C16 1.338(3)
C21 C26 1.388(3)
C21 C22 1.393(3)
F22 C22 1.344(3)
C22 C23 1.375(4)
F23 C23 1.333(3)
C23 C24 1.377(4)
F24 C24 1.330(3)
C24 C25 1.367(4)
F25 C25 1.337(3)
C25 C26 1.379(4)
F26 C26 1.337(3)
C31 C32 1.381(3)
C31 C36 1.386(4)
F32 C32 1.360(3)
C32 C33 1.384(4)
F33 C33 1.349(3)
C33 C34 1.363(4)
F34 C34 1.354(3)
C34 C35 1.370(4)
F35 C35 1.345(3)
C35 C36 1.382(4)
F36 C36 1.355(3)
C41 C42 1.388(4)
C41 C46 1.391(4)
F42 C42 1.359(3)
C42 C43 1.380(4)
F43 C43 1.346(3)
C43 C44 1.374(4)
F44 C44 1.343(3)
C44 C45 1.366(4)
F45 C45 1.350(3)
C45 C46 1.384(4)
F46 C46 1.357(3)

loop_
_geom_torsion_atom_site_label_1
_geom_torsion_atom_site_label_2
_geom_torsion_atom_site_label_3
_geom_torsion_atom_site_label_4
_geom_torsion
C4 P1 C1 C3 -178.63(18)
C11 P1 C1 C3 64.7(2)
C21 P1 C1 C3 -52.9(2)
C4 P1 C1 C2 -52.30(18)
C11 P1 C1 C2 -168.99(15)
C21 P1 C1 C2 73.38(17)
C3 C1 C2 B1 -162.0(2)
P1 C1 C2 B1 72.6(2)
C5 B1 C2 C1 -48.3(3)
C31 B1 C2 C1 73.6(2)
C41 B1 C2 C1 -166.3(2)
C1 P1 C4 C5 11.2(2)
C11 P1 C4 C5 135.07(19)
C21 P1 C4 C5 -109.2(2)
C1 P1 C4 C6 -158.63(18)
C11 P1 C4 C6 -34.8(2)
C21 P1 C4 C6 81.0(2)
C6 C4 C5 B1 -175.5(2)
P1 C4 C5 B1 15.3(3)
C2 B1 C5 C4 0.2(4)
C31 B1 C5 C4 -118.2(3)
C41 B1 C5 C4 125.4(3)
C5 C4 C6 C7 112.2(3)
P1 C4 C6 C7 -78.6(3)
C5 C4 C6 C8 -65.5(3)
P1 C4 C6 C8 103.6(2)
C4 P1 C11 C12 -90.5(2)
C1 P1 C11 C12 27.5(3)
C21 P1 C11 C12 146.4(2)
C4 P1 C11 C16 79.0(2)
C1 P1 C11 C16 -163.0(2)
C21 P1 C11 C16 -44.0(2)
C16 C11 C12 F12 -179.4(2)
P1 C11 C12 F12 -9.5(4)
C16 C11 C12 C13 -0.6(4)
P1 C11 C12 C13 169.4(2)
F12 C12 C13 F13 -1.6(4)
C11 C12 C13 F13 179.5(2)
F12 C12 C13 C14 177.6(2)
C11 C12 C13 C14 -1.2(4)
F13 C13 C14 F14 1.3(4)
C12 C13 C14 F14 -177.9(2)
F13 C13 C14 C15 -179.2(2)
C12 C13 C14 C15 1.6(4)
F14 C14 C15 F15 -0.9(4)
C13 C14 C15 F15 179.6(2)
F14 C14 C15 C16 179.4(2)
C13 C14 C15 C16 -0.1(4)
F15 C15 C16 F16 -1.1(4)
C14 C15 C16 F16 178.6(2)
F15 C15 C16 C11 178.5(2)
C14 C15 C16 C11 -1.8(4)
C12 C11 C16 F16 -178.3(2)
P1 C11 C16 F16 11.4(3)
C12 C11 C16 C15 2.1(4)
P1 C11 C16 C15 -168.1(2)
C4 P1 C21 C26 23.3(3)
C1 P1 C21 C26 -96.9(2)
C11 P1 C21 C26 138.7(2)
C4 P1 C21 C22 -157.36(19)
C1 P1 C21 C22 82.4(2)
C11 P1 C21 C22 -41.9(2)
C26 C21 C22 F22 179.5(2)
P1 C21 C22 F22 0.2(3)
C26 C21 C22 C23 -0.7(4)
P1 C21 C22 C23 179.9(2)
F22 C22 C23 F23 -1.0(4)
C21 C22 C23 F23 179.2(2)
F22 C22 C23 C24 179.4(2)
C21 C22 C23 C24 -0.3(4)
F23 C23 C24 F24 0.5(4)
C22 C23 C24 F24 -180.0(2)
F23 C23 C24 C25 -178.2(2)
C22 C23 C24 C25 1.4(4)
F24 C24 C25 F25 -0.9(4)
C23 C24 C25 F25 177.7(2)
F24 C24 C25 C26 180.0(2)
C23 C24 C25 C26 -1.4(4)
F25 C25 C26 F26 1.5(4)
C24 C25 C26 F26 -179.3(2)
F25 C25 C26 C21 -178.8(2)
C24 C25 C26 C21 0.3(4)
C22 C21 C26 F26 -179.6(2)
P1 C21 C26 F26 -0.3(3)
C22 C21 C26 C25 0.7(4)
P1 C21 C26 C25 -179.9(2)
C5 B1 C31 C32 8.3(3)
C2 B1 C31 C32 -111.3(3)
C41 B1 C31 C32 123.1(3)
C5 B1 C31 C36 -175.5(2)
C2 B1 C31 C36 64.9(3)
C41 B1 C31 C36 -60.7(3)
C36 C31 C32 F32 178.8(2)
B1 C31 C32 F32 -4.8(4)
C36 C31 C32 C33 -2.0(4)
B1 C31 C32 C33 174.4(2)
F32 C32 C33 F33 1.0(4)
C31 C32 C33 F33 -178.3(2)
F32 C32 C33 C34 180.0(2)
C31 C32 C33 C34 0.7(4)
F33 C33 C34 F34 0.9(4)
C32 C33 C34 F34 -178.0(2)
F33 C33 C34 C35 -179.9(2)
C32 C33 C34 C35 1.1(4)
F34 C34 C35 F35 -1.6(4)
C33 C34 C35 F35 179.3(3)
F34 C34 C35 C36 177.7(2)
C33 C34 C35 C36 -1.5(4)
F35 C35 C36 F36 -0.2(4)
C34 C35 C36 F36 -179.5(2)
F35 C35 C36 C31 179.3(2)
C34 C35 C36 C31 0.0(4)
C32 C31 C36 F36 -178.9(2)
B1 C31 C36 F36 4.4(3)
C32 C31 C36 C35 1.6(4)
B1 C31 C36 C35 -175.1(2)
C5 B1 C41 C42 54.7(3)
C2 B1 C41 C42 175.1(2)
C31 B1 C41 C42 -65.1(3)
C5 B1 C41 C46 -125.3(3)
C2 B1 C41 C46 -5.0(4)
C31 B1 C41 C46 114.8(3)
C46 C41 C42 F42 -176.1(2)
B1 C41 C42 F42 3.8(3)
C46 C41 C42 C43 2.7(4)
B1 C41 C42 C43 -177.3(2)
F42 C42 C43 F43 -2.2(3)
C41 C42 C43 F43 178.9(2)
F42 C42 C43 C44 176.4(2)
C41 C42 C43 C44 -2.5(4)
F43 C43 C44 F44 0.6(4)
C42 C43 C44 F44 -178.0(2)
F43 C43 C44 C45 179.5(2)
C42 C43 C44 C45 0.9(4)
F44 C44 C45 F45 -1.8(4)
C43 C44 C45 F45 179.3(2)
F44 C44 C45 C46 179.2(2)
C43 C44 C45 C46 0.3(4)
F45 C45 C46 F46 1.0(3)
C44 C45 C46 F46 -180.0(2)
F45 C45 C46 C41 -178.9(2)
C44 C45 C46 C41 0.1(4)
C42 C41 C46 F46 178.6(2)
B1 C41 C46 F46 -1.4(4)
C42 C41 C46 C45 -1.5(4)
B1 C41 C46 C45 178.6(2)
